data_4069216
loop_
_publ_author_name
'Nair, Radhika P.'
'Kim, Tae Ho'
'Frost, Brian J.'

_publ_section_title
;
 Atom Transfer Radical Addition Reactions of CCl4, CHCl3, andp-Tosyl
 Chloride Catalyzed by Cp&#x2032;Ru(PPh3)(PR3)Cl Complexes
;
_journal_issue 16
_journal_name_full Organometallics
_journal_page_first 4681
_journal_paper_doi 10.1021/om900075h
_journal_volume 28
_journal_year 2009
_chemical_formula_sum 'C31 H39 Cl P2 Ru'
_chemical_formula_weight 610.08
_chemical_name_systematic
;

 ?

;
_space_group_IT_number 14
_symmetry_cell_setting monoclinic
_symmetry_space_group_name_Hall '-P 2yn'
_symmetry_space_group_name_H-M 'P 1 21/n 1'
_atom_sites_solution_hydrogens geom
_atom_sites_solution_primary direct
_atom_sites_solution_secondary difmap
_audit_creation_method SHELXTL
_cell_angle_alpha 90.00
_cell_angle_beta 107.3420(10)
_cell_angle_gamma 90.00
_cell_formula_units_Z 4
_cell_length_a 11.3789(2)
_cell_length_b 14.3410(2)
_cell_length_c 18.3738(2)
_cell_measurement_reflns_used 8623
_cell_measurement_temperature 100(2)
_cell_measurement_theta_max 28.27
_cell_measurement_theta_min 2.35
_cell_volume 2862.03(7)
_computing_cell_refinement 'Bruker APEX2'
_computing_data_collection 'Bruker APEX2'
_computing_data_reduction 'Bruker SAINT'
_computing_molecular_graphics 'Bruker SHELXTL'
_computing_publication_material 'Bruker SHELXTL'
_computing_structure_refinement 'Bruker SHELXTL'
_computing_structure_solution 'Bruker SHELXTL'
_diffrn_ambient_temperature 100(2)
_diffrn_measured_fraction_theta_full 0.965
_diffrn_measured_fraction_theta_max 0.965
_diffrn_measurement_device_type 'CCD area detector'
_diffrn_measurement_method 'phi and omega scans'
_diffrn_radiation_monochromator graphite
_diffrn_radiation_source 'fine-focus sealed tube'
_diffrn_radiation_type MoK\a
_diffrn_radiation_wavelength 0.71073
_diffrn_reflns_av_R_equivalents 0.0432
_diffrn_reflns_av_sigmaI/netI 0.0391
_diffrn_reflns_limit_h_max 15
_diffrn_reflns_limit_h_min -15
_diffrn_reflns_limit_k_max 19
_diffrn_reflns_limit_k_min -19
_diffrn_reflns_limit_l_max 24
_diffrn_reflns_limit_l_min -19
_diffrn_reflns_number 31805
_diffrn_reflns_theta_full 28.28
_diffrn_reflns_theta_max 28.28
_diffrn_reflns_theta_min 1.83
_exptl_absorpt_coefficient_mu 0.771
_exptl_absorpt_correction_T_max 0.9537
_exptl_absorpt_correction_T_min 0.8852
_exptl_absorpt_correction_type 'Empirical SADABS'
_exptl_crystal_colour orange
_exptl_crystal_density_diffrn 1.416
_exptl_crystal_density_method 'not measured'
_exptl_crystal_description rod
_exptl_crystal_F_000 1264
_exptl_crystal_size_max 0.16
_exptl_crystal_size_mid 0.07
_exptl_crystal_size_min 0.06
_refine_diff_density_max 0.518
_refine_diff_density_min -0.420
_refine_diff_density_rms 0.098
_refine_ls_extinction_method none
_refine_ls_goodness_of_fit_ref 1.094
_refine_ls_hydrogen_treatment constr
_refine_ls_matrix_type full
_refine_ls_number_parameters 324
_refine_ls_number_reflns 6867
_refine_ls_number_restraints 0
_refine_ls_restrained_S_all 1.094
_refine_ls_R_factor_all 0.0434
_refine_ls_R_factor_gt 0.0301
_refine_ls_shift/su_max 0.001
_refine_ls_shift/su_mean 0.000
_refine_ls_structure_factor_coef Fsqd
_refine_ls_weighting_details 'calc w=1/[\s^2^(Fo^2^)+(0.0259P)^2^+3.5224P] where P=(Fo^2^+2Fc^2^)/3'
_refine_ls_weighting_scheme calc
_refine_ls_wR_factor_gt 0.0631
_refine_ls_wR_factor_ref 0.0808
_reflns_number_gt 5604
_reflns_number_total 6867
_reflns_threshold_expression >2sigma(I)
_cod_data_source_file om900075h_si_002.cif
_cod_data_source_block bjf351
_cod_depositor_comments
;
The following automatic conversions were performed:

'_symmetry_cell_setting' value 'Monoclinic' changed to 'monoclinic'
according to /home/saulius/struct/CIF-dictionaries/cif_core.dic
dictionary named 'cif_core.dic' version 2.4.2 from 2011-04-26.

Automatic conversion script
Id: cif_fix_values 1715 2011-07-08 13:25:40Z adriana 
;
_cod_original_sg_symbol_H-M P2(1)/n
_cod_database_code 4069216

loop_
_symmetry_equiv_pos_as_xyz
'x, y, z'
'-x+1/2, y+1/2, -z+1/2'
'-x, -y, -z'
'x-1/2, -y-1/2, z-1/2'

loop_
_atom_site_label
_atom_site_type_symbol
_atom_site_fract_x
_atom_site_fract_y
_atom_site_fract_z
_atom_site_U_iso_or_equiv
_atom_site_adp_type
_atom_site_occupancy
_atom_site_symmetry_multiplicity
_atom_site_calc_flag
_atom_site_refinement_flags
Ru1 Ru 0.600722(18) 0.265364(13) 0.206093(11) 0.01266(6) Uani 1 1 d .
Cl1 Cl 0.67289(6) 0.12544(4) 0.28385(4) 0.02203(14) Uani 1 1 d .
P1 P 0.62911(7) 0.17532(5) 0.10908(4) 0.01797(15) Uani 1 1 d .
P2 P 0.39658(6) 0.22821(4) 0.18667(4) 0.01331(13) Uani 1 1 d .
C1 C 0.6909(3) 0.35822(18) 0.30385(16) 0.0195(6) Uani 1 1 d .
C2 C 0.5861(3) 0.40554(17) 0.25822(15) 0.0185(5) Uani 1 1 d .
C3 C 0.6005(2) 0.41753(17) 0.18359(14) 0.0153(5) Uani 1 1 d .
C4 C 0.7191(2) 0.38146(17) 0.18596(15) 0.0169(5) Uani 1 1 d .
C5 C 0.7732(2) 0.34208(18) 0.25874(16) 0.0184(5) Uani 1 1 d .
C6 C 0.7215(3) 0.3354(2) 0.38698(16) 0.0272(6) Uani 1 1 d .
H6A H 0.7897 0.3749 0.4160 0.041 Uiso 1 1 calc R
H6B H 0.7455 0.2697 0.3950 0.041 Uiso 1 1 calc R
H6C H 0.6492 0.3467 0.4043 0.041 Uiso 1 1 calc R
C7 C 0.4863(3) 0.44764(19) 0.28569(17) 0.0220(6) Uani 1 1 d .
H7A H 0.4673 0.4057 0.3228 0.033 Uiso 1 1 calc R
H7B H 0.4124 0.4568 0.2423 0.033 Uiso 1 1 calc R
H7C H 0.5141 0.5079 0.3099 0.033 Uiso 1 1 calc R
C8 C 0.5229(3) 0.47954(18) 0.12124(16) 0.0232(6) Uani 1 1 d .
H8A H 0.5591 0.5421 0.1263 0.035 Uiso 1 1 calc R
H8B H 0.4393 0.4833 0.1255 0.035 Uiso 1 1 calc R
H8C H 0.5201 0.4535 0.0714 0.035 Uiso 1 1 calc R
C9 C 0.7812(3) 0.3997(2) 0.12626(17) 0.0258(6) Uani 1 1 d .
H9A H 0.8181 0.4620 0.1337 0.039 Uiso 1 1 calc R
H9B H 0.7206 0.3960 0.0757 0.039 Uiso 1 1 calc R
H9C H 0.8457 0.3529 0.1302 0.039 Uiso 1 1 calc R
C10 C 0.8993(3) 0.3007(2) 0.28976(19) 0.0293(7) Uani 1 1 d .
H10A H 0.9362 0.2927 0.2483 0.044 Uiso 1 1 calc R
H10B H 0.8932 0.2399 0.3127 0.044 Uiso 1 1 calc R
H10C H 0.9509 0.3423 0.3286 0.044 Uiso 1 1 calc R
C11 C 0.5781(3) 0.2177(2) 0.01093(16) 0.0253(6) Uani 1 1 d .
H11A H 0.6196 0.1824 -0.0199 0.038 Uiso 1 1 calc R
H11B H 0.5984 0.2840 0.0100 0.038 Uiso 1 1 calc R
H11C H 0.4888 0.2093 -0.0099 0.038 Uiso 1 1 calc R
C12 C 0.7930(3) 0.1515(2) 0.12367(18) 0.0271(6) Uani 1 1 d .
H12A H 0.8288 0.1233 0.1740 0.041 Uiso 1 1 calc R
H12B H 0.8359 0.2100 0.1206 0.041 Uiso 1 1 calc R
H12C H 0.8019 0.1085 0.0842 0.041 Uiso 1 1 calc R
C13 C 0.5730(3) 0.0561(2) 0.09339(19) 0.0324(7) Uani 1 1 d .
H13A H 0.4828 0.0562 0.0765 0.049 Uiso 1 1 calc R
H13B H 0.6027 0.0207 0.1410 0.049 Uiso 1 1 calc R
H13C H 0.6033 0.0270 0.0542 0.049 Uiso 1 1 calc R
C14 C 0.3475(2) 0.21702(16) 0.27349(15) 0.0159(5) Uani 1 1 d .
C15 C 0.4361(3) 0.21777(17) 0.34423(16) 0.0193(6) Uani 1 1 d .
H15 H 0.5197 0.2295 0.3475 0.023 Uiso 1 1 calc R
C16 C 0.4038(3) 0.20148(19) 0.41038(17) 0.0255(6) Uani 1 1 d .
H16 H 0.4652 0.2023 0.4585 0.031 Uiso 1 1 calc R
C17 C 0.2834(3) 0.18419(19) 0.40627(18) 0.0294(7) Uani 1 1 d .
H17 H 0.2617 0.1737 0.4517 0.035 Uiso 1 1 calc R
C18 C 0.1929(3) 0.18193(19) 0.33596(18) 0.0268(7) Uani 1 1 d .
H18 H 0.1097 0.1695 0.3332 0.032 Uiso 1 1 calc R
C19 C 0.2253(2) 0.19795(18) 0.27006(16) 0.0205(6) Uani 1 1 d .
H19 H 0.1639 0.1960 0.2220 0.025 Uiso 1 1 calc R
C20 C 0.2929(2) 0.31500(16) 0.12814(15) 0.0149(5) Uani 1 1 d .
C21 C 0.2148(2) 0.37321(18) 0.15313(16) 0.0193(5) Uani 1 1 d .
H21 H 0.2078 0.3657 0.2030 0.023 Uiso 1 1 calc R
C22 C 0.1468(3) 0.44243(19) 0.10551(16) 0.0224(6) Uani 1 1 d .
H22 H 0.0957 0.4829 0.1237 0.027 Uiso 1 1 calc R
C23 C 0.1532(2) 0.45245(18) 0.03196(17) 0.0217(6) Uani 1 1 d .
H23 H 0.1063 0.4995 -0.0003 0.026 Uiso 1 1 calc R
C24 C 0.2279(3) 0.39389(18) 0.00550(16) 0.0199(6) Uani 1 1 d .
H24 H 0.2311 0.3996 -0.0454 0.024 Uiso 1 1 calc R
C25 C 0.2981(2) 0.32691(17) 0.05327(15) 0.0175(5) Uani 1 1 d .
H25 H 0.3510 0.2881 0.0351 0.021 Uiso 1 1 calc R
C26 C 0.3235(2) 0.11805(17) 0.14316(15) 0.0164(5) Uani 1 1 d .
C27 C 0.3671(3) 0.03499(18) 0.18230(17) 0.0215(6) Uani 1 1 d .
H27 H 0.4330 0.0365 0.2284 0.026 Uiso 1 1 calc R
C28 C 0.3134(3) -0.04948(18) 0.15329(18) 0.0257(7) Uani 1 1 d .
H28 H 0.3429 -0.1056 0.1800 0.031 Uiso 1 1 calc R
C29 C 0.2175(3) -0.05302(19) 0.08609(18) 0.0274(7) Uani 1 1 d .
H29 H 0.1816 -0.1112 0.0670 0.033 Uiso 1 1 calc R
C30 C 0.1742(3) 0.0282(2) 0.04683(17) 0.0264(6) Uani 1 1 d .
H30 H 0.1090 0.0259 0.0004 0.032 Uiso 1 1 calc R
C31 C 0.2264(3) 0.11355(19) 0.07563(16) 0.0212(6) Uani 1 1 d .
H31 H 0.1954 0.1694 0.0489 0.025 Uiso 1 1 calc R

loop_
_atom_site_aniso_label
_atom_site_aniso_U_11
_atom_site_aniso_U_22
_atom_site_aniso_U_33
_atom_site_aniso_U_23
_atom_site_aniso_U_13
_atom_site_aniso_U_12
Ru1 0.01401(11) 0.01219(9) 0.01200(10) 0.00088(8) 0.00420(8) 0.00110(7)
Cl1 0.0259(4) 0.0187(3) 0.0208(3) 0.0064(2) 0.0059(3) 0.0059(2)
P1 0.0204(4) 0.0171(3) 0.0188(4) -0.0025(3) 0.0094(3) 0.0005(3)
P2 0.0151(3) 0.0124(3) 0.0129(3) 0.0014(2) 0.0050(3) 0.0014(2)
C1 0.0213(14) 0.0192(13) 0.0178(14) -0.0009(10) 0.0058(12) -0.0026(10)
C2 0.0266(15) 0.0114(11) 0.0222(14) -0.0059(10) 0.0146(12) -0.0042(10)
C3 0.0151(13) 0.0135(12) 0.0135(12) -0.0016(9) -0.0015(11) -0.0035(9)
C4 0.0198(14) 0.0148(12) 0.0171(13) -0.0010(10) 0.0073(12) -0.0016(10)
C5 0.0148(13) 0.0178(12) 0.0203(14) 0.0008(10) 0.0018(12) 0.0022(10)
C6 0.0306(17) 0.0321(16) 0.0158(14) 0.0009(12) 0.0019(13) -0.0074(12)
C7 0.0190(14) 0.0217(14) 0.0262(15) -0.0088(11) 0.0080(12) -0.0027(10)
C8 0.0253(15) 0.0149(13) 0.0245(15) 0.0012(11) -0.0001(13) -0.0030(11)
C9 0.0354(17) 0.0205(14) 0.0289(16) -0.0012(12) 0.0210(14) -0.0057(12)
C10 0.0195(15) 0.0302(15) 0.0372(18) 0.0002(14) 0.0071(14) 0.0018(12)
C11 0.0268(16) 0.0318(16) 0.0188(15) -0.0033(12) 0.0091(13) 0.0022(12)
C12 0.0257(16) 0.0285(15) 0.0288(17) -0.0052(12) 0.0105(14) 0.0078(12)
C13 0.049(2) 0.0207(14) 0.0388(19) -0.0103(13) 0.0295(17) -0.0051(13)
C14 0.0209(13) 0.0116(12) 0.0169(13) 0.0002(9) 0.0085(11) 0.0016(9)
C15 0.0235(14) 0.0156(13) 0.0209(14) 0.0026(10) 0.0099(12) 0.0041(10)
C16 0.0407(18) 0.0221(14) 0.0183(14) 0.0031(11) 0.0156(14) 0.0087(12)
C17 0.048(2) 0.0192(14) 0.0324(17) 0.0095(12) 0.0293(16) 0.0116(13)
C18 0.0280(16) 0.0209(14) 0.0407(19) 0.0107(12) 0.0242(15) 0.0085(11)
C19 0.0186(14) 0.0192(13) 0.0244(15) 0.0043(11) 0.0076(12) 0.0030(10)
C20 0.0157(13) 0.0107(11) 0.0177(13) 0.0007(9) 0.0040(11) -0.0024(9)
C21 0.0191(14) 0.0192(13) 0.0195(14) 0.0024(10) 0.0055(12) 0.0024(10)
C22 0.0220(15) 0.0201(13) 0.0259(15) 0.0003(11) 0.0082(13) 0.0058(11)
C23 0.0179(14) 0.0158(13) 0.0273(16) 0.0049(11) 0.0005(12) 0.0028(10)
C24 0.0248(15) 0.0171(13) 0.0164(13) 0.0025(10) 0.0041(12) -0.0016(10)
C25 0.0189(13) 0.0156(12) 0.0173(13) -0.0015(10) 0.0045(11) 0.0009(10)
C26 0.0197(13) 0.0146(12) 0.0188(13) -0.0007(10) 0.0115(12) -0.0002(9)
C27 0.0254(15) 0.0184(13) 0.0242(15) 0.0016(11) 0.0127(13) 0.0011(11)
C28 0.0396(18) 0.0136(13) 0.0350(17) 0.0026(11) 0.0279(16) 0.0006(11)
C29 0.0375(18) 0.0181(13) 0.0352(18) -0.0051(12) 0.0242(16) -0.0087(12)
C30 0.0269(16) 0.0279(15) 0.0240(16) -0.0052(12) 0.0070(14) -0.0089(12)
C31 0.0240(15) 0.0178(13) 0.0222(14) -0.0020(11) 0.0073(12) -0.0042(10)

loop_
_atom_type_symbol
_atom_type_description
_atom_type_scat_dispersion_real
_atom_type_scat_dispersion_imag
_atom_type_scat_source
C C 0.0033 0.0016 'International Tables Vol C Tables 4.2.6.8 and 6.1.1.4'
H H 0.0000 0.0000 'International Tables Vol C Tables 4.2.6.8 and 6.1.1.4'
P P 0.1023 0.0942 'International Tables Vol C Tables 4.2.6.8 and 6.1.1.4'
Cl Cl 0.1484 0.1585 'International Tables Vol C Tables 4.2.6.8 and 6.1.1.4'
Ru Ru -1.2594 0.8363 'International Tables Vol C Tables 4.2.6.8 and 6.1.1.4'

loop_
_geom_angle_atom_site_label_1
_geom_angle_atom_site_label_2
_geom_angle_atom_site_label_3
_geom_angle
C5 Ru1 C3 62.81(9)
C5 Ru1 C1 37.97(9)
C3 Ru1 C1 62.42(10)
C5 Ru1 C4 37.04(9)
C3 Ru1 C4 37.48(9)
C1 Ru1 C4 62.18(9)
C5 Ru1 C2 62.44(9)
C3 Ru1 C2 37.50(9)
C1 Ru1 C2 36.69(10)
C4 Ru1 C2 62.06(9)
C5 Ru1 P1 107.93(7)
C3 Ru1 P1 113.57(7)
C1 Ru1 P1 145.45(7)
C4 Ru1 P1 93.39(7)
C2 Ru1 P1 151.04(7)
C5 Ru1 P2 155.09(7)
C3 Ru1 P2 104.66(7)
C1 Ru1 P2 117.66(7)
C4 Ru1 P2 140.70(7)
C2 Ru1 P2 94.21(7)
P1 Ru1 P2 96.78(2)
C5 Ru1 Cl1 93.03(7)
C3 Ru1 Cl1 153.12(7)
C1 Ru1 Cl1 91.46(7)
C4 Ru1 Cl1 126.12(7)
C2 Ru1 Cl1 122.36(7)
P1 Ru1 Cl1 83.82(2)
P2 Ru1 Cl1 92.75(2)
C13 P1 C11 99.38(15)
C13 P1 C12 98.13(14)
C11 P1 C12 102.50(14)
C13 P1 Ru1 121.81(10)
C11 P1 Ru1 120.12(9)
C12 P1 Ru1 111.25(10)
C20 P2 C14 105.01(11)
C20 P2 C26 101.48(12)
C14 P2 C26 94.95(11)
C20 P2 Ru1 112.18(8)
C14 P2 Ru1 115.88(9)
C26 P2 Ru1 124.48(8)
C2 C1 C5 108.3(2)
C2 C1 C6 127.5(2)
C5 C1 C6 123.9(3)
C2 C1 Ru1 72.75(15)
C5 C1 Ru1 70.26(15)
C6 C1 Ru1 127.10(19)
C1 C2 C3 107.9(2)
C1 C2 C7 125.8(2)
C3 C2 C7 125.8(3)
C1 C2 Ru1 70.56(15)
C3 C2 Ru1 69.99(14)
C7 C2 Ru1 131.37(18)
C4 C3 C2 107.5(2)
C4 C3 C8 124.6(2)
C2 C3 C8 125.9(2)
C4 C3 Ru1 72.00(14)
C2 C3 Ru1 72.50(14)
C8 C3 Ru1 133.48(18)
C5 C4 C3 108.3(2)
C5 C4 C9 126.6(2)
C3 C4 C9 124.2(2)
C5 C4 Ru1 70.14(14)
C3 C4 Ru1 70.52(14)
C9 C4 Ru1 133.65(19)
C4 C5 C1 107.8(2)
C4 C5 C10 128.0(2)
C1 C5 C10 123.8(3)
C4 C5 Ru1 72.82(15)
C1 C5 Ru1 71.77(15)
C10 C5 Ru1 126.48(19)
C1 C6 H6A 109.5
C1 C6 H6B 109.5
H6A C6 H6B 109.5
C1 C6 H6C 109.5
H6A C6 H6C 109.5
H6B C6 H6C 109.5
C2 C7 H7A 109.5
C2 C7 H7B 109.5
H7A C7 H7B 109.5
C2 C7 H7C 109.5
H7A C7 H7C 109.5
H7B C7 H7C 109.5
C3 C8 H8A 109.5
C3 C8 H8B 109.5
H8A C8 H8B 109.5
C3 C8 H8C 109.5
H8A C8 H8C 109.5
H8B C8 H8C 109.5
C4 C9 H9A 109.5
C4 C9 H9B 109.5
H9A C9 H9B 109.5
C4 C9 H9C 109.5
H9A C9 H9C 109.5
H9B C9 H9C 109.5
C5 C10 H10A 109.5
C5 C10 H10B 109.5
H10A C10 H10B 109.5
C5 C10 H10C 109.5
H10A C10 H10C 109.5
H10B C10 H10C 109.5
P1 C11 H11A 109.5
P1 C11 H11B 109.5
H11A C11 H11B 109.5
P1 C11 H11C 109.5
H11A C11 H11C 109.5
H11B C11 H11C 109.5
P1 C12 H12A 109.5
P1 C12 H12B 109.5
H12A C12 H12B 109.5
P1 C12 H12C 109.5
H12A C12 H12C 109.5
H12B C12 H12C 109.5
P1 C13 H13A 109.5
P1 C13 H13B 109.5
H13A C13 H13B 109.5
P1 C13 H13C 109.5
H13A C13 H13C 109.5
H13B C13 H13C 109.5
C15 C14 C19 118.6(2)
C15 C14 P2 119.0(2)
C19 C14 P2 122.0(2)
C14 C15 C16 120.6(3)
C14 C15 H15 119.7
C16 C15 H15 119.7
C17 C16 C15 120.1(3)
C17 C16 H16 119.9
C15 C16 H16 119.9
C16 C17 C18 120.4(3)
C16 C17 H17 119.8
C18 C17 H17 119.8
C19 C18 C17 119.4(3)
C19 C18 H18 120.3
C17 C18 H18 120.3
C18 C19 C14 120.8(3)
C18 C19 H19 119.6
C14 C19 H19 119.6
C21 C20 C25 117.8(2)
C21 C20 P2 125.3(2)
C25 C20 P2 116.79(19)
C20 C21 C22 120.6(2)
C20 C21 H21 119.7
C22 C21 H21 119.7
C23 C22 C21 120.4(2)
C23 C22 H22 119.8
C21 C22 H22 119.8
C22 C23 C24 119.9(3)
C22 C23 H23 120.1
C24 C23 H23 120.1
C23 C24 C25 119.9(3)
C23 C24 H24 120.1
C25 C24 H24 120.1
C24 C25 C20 121.4(2)
C24 C25 H25 119.3
C20 C25 H25 119.3
C31 C26 C27 118.8(2)
C31 C26 P2 123.9(2)
C27 C26 P2 117.3(2)
C28 C27 C26 119.7(3)
C28 C27 H27 120.1
C26 C27 H27 120.1
C29 C28 C27 120.9(3)
C29 C28 H28 119.5
C27 C28 H28 119.5
C30 C29 C28 119.9(3)
C30 C29 H29 120.0
C28 C29 H29 120.0
C29 C30 C31 119.8(3)
C29 C30 H30 120.1
C31 C30 H30 120.1
C30 C31 C26 120.9(3)
C30 C31 H31 119.6
C26 C31 H31 119.6

loop_
_geom_bond_atom_site_label_1
_geom_bond_atom_site_label_2
_geom_bond_distance
Ru1 C5 2.206(3)
Ru1 C3 2.221(2)
Ru1 C1 2.226(3)
Ru1 C4 2.240(2)
Ru1 C2 2.254(2)
Ru1 P1 2.3006(7)
Ru1 P2 2.3049(7)
Ru1 Cl1 2.4583(6)
P1 C13 1.818(3)
P1 C11 1.826(3)
P1 C12 1.836(3)
P2 C20 1.828(3)
P2 C14 1.848(3)
P2 C26 1.852(3)
C1 C2 1.410(4)
C1 C5 1.442(4)
C1 C6 1.498(4)
C2 C3 1.439(4)
C2 C7 1.500(3)
C3 C4 1.434(4)
C3 C8 1.510(4)
C4 C5 1.412(4)
C4 C9 1.495(4)
C5 C10 1.500(4)
C6 H6A 0.9800
C6 H6B 0.9800
C6 H6C 0.9800
C7 H7A 0.9800
C7 H7B 0.9800
C7 H7C 0.9800
C8 H8A 0.9800
C8 H8B 0.9800
C8 H8C 0.9800
C9 H9A 0.9800
C9 H9B 0.9800
C9 H9C 0.9800
C10 H10A 0.9800
C10 H10B 0.9800
C10 H10C 0.9800
C11 H11A 0.9800
C11 H11B 0.9800
C11 H11C 0.9800
C12 H12A 0.9800
C12 H12B 0.9800
C12 H12C 0.9800
C13 H13A 0.9800
C13 H13B 0.9800
C13 H13C 0.9800
C14 C15 1.387(4)
C14 C19 1.399(4)
C15 C16 1.391(4)
C15 H15 0.9500
C16 C17 1.372(4)
C16 H16 0.9500
C17 C18 1.392(4)
C17 H17 0.9500
C18 C19 1.386(4)
C18 H18 0.9500
C19 H19 0.9500
C20 C21 1.393(3)
C20 C25 1.405(4)
C21 C22 1.395(4)
C21 H21 0.9500
C22 C23 1.382(4)
C22 H22 0.9500
C23 C24 1.383(4)
C23 H23 0.9500
C24 C25 1.383(4)
C24 H24 0.9500
C25 H25 0.9500
C26 C31 1.396(4)
C26 C27 1.403(4)
C27 C28 1.390(4)
C27 H27 0.9500
C28 C29 1.383(4)
C28 H28 0.9500
C29 C30 1.382(4)
C29 H29 0.9500
C30 C31 1.394(4)
C30 H30 0.9500
C31 H31 0.9500

loop_
_geom_torsion_atom_site_label_1
_geom_torsion_atom_site_label_2
_geom_torsion_atom_site_label_3
_geom_torsion_atom_site_label_4
_geom_torsion
C5 Ru1 P1 C13 138.00(16)
C3 Ru1 P1 C13 -154.51(16)
C1 Ru1 P1 C13 130.38(19)
C4 Ru1 P1 C13 172.78(16)
C2 Ru1 P1 C13 -156.8(2)
P2 Ru1 P1 C13 -45.25(14)
Cl1 Ru1 P1 C13 46.80(14)
C5 Ru1 P1 C11 -96.44(13)
C3 Ru1 P1 C11 -28.95(14)
C1 Ru1 P1 C11 -104.06(17)
C4 Ru1 P1 C11 -61.66(13)
C2 Ru1 P1 C11 -31.3(2)
P2 Ru1 P1 C11 80.32(12)
Cl1 Ru1 P1 C11 172.36(12)
C5 Ru1 P1 C12 23.17(13)
C3 Ru1 P1 C12 90.66(13)
C1 Ru1 P1 C12 15.55(17)
C4 Ru1 P1 C12 57.95(13)
C2 Ru1 P1 C12 88.35(19)
P2 Ru1 P1 C12 -160.08(11)
Cl1 Ru1 P1 C12 -68.03(11)
C5 Ru1 P2 C20 76.61(19)
C3 Ru1 P2 C20 20.53(11)
C1 Ru1 P2 C20 86.76(12)
C4 Ru1 P2 C20 7.79(14)
C2 Ru1 P2 C20 57.12(11)
P1 Ru1 P2 C20 -96.04(9)
Cl1 Ru1 P2 C20 179.85(9)
C5 Ru1 P2 C14 -43.96(19)
C3 Ru1 P2 C14 -100.04(11)
C1 Ru1 P2 C14 -33.82(12)
C4 Ru1 P2 C14 -112.78(13)
C2 Ru1 P2 C14 -63.46(11)
P1 Ru1 P2 C14 143.38(9)
Cl1 Ru1 P2 C14 59.28(9)
C5 Ru1 P2 C26 -160.67(19)
C3 Ru1 P2 C26 143.25(12)
C1 Ru1 P2 C26 -150.52(13)
C4 Ru1 P2 C26 130.51(14)
C2 Ru1 P2 C26 179.84(12)
P1 Ru1 P2 C26 26.68(11)
Cl1 Ru1 P2 C26 -57.42(11)
C5 Ru1 C1 C2 117.4(2)
C3 Ru1 C1 C2 37.16(14)
C4 Ru1 C1 C2 79.72(16)
P1 Ru1 C1 C2 129.28(14)
P2 Ru1 C1 C2 -55.63(16)
Cl1 Ru1 C1 C2 -149.50(14)
C3 Ru1 C1 C5 -80.29(16)
C4 Ru1 C1 C5 -37.73(14)
C2 Ru1 C1 C5 -117.4(2)
P1 Ru1 C1 C5 11.8(2)
P2 Ru1 C1 C5 -173.07(12)
Cl1 Ru1 C1 C5 93.05(14)
C5 Ru1 C1 C6 -118.1(3)
C3 Ru1 C1 C6 161.6(3)
C4 Ru1 C1 C6 -155.9(3)
C2 Ru1 C1 C6 124.4(3)
P1 Ru1 C1 C6 -106.3(2)
P2 Ru1 C1 C6 68.8(3)
Cl1 Ru1 C1 C6 -25.1(2)
C5 C1 C2 C3 1.3(3)
C6 C1 C2 C3 175.8(3)
Ru1 C1 C2 C3 -60.29(17)
C5 C1 C2 C7 -170.8(2)
C6 C1 C2 C7 3.6(4)
Ru1 C1 C2 C7 127.6(3)
C5 C1 C2 Ru1 61.62(18)
C6 C1 C2 Ru1 -123.9(3)
C5 Ru1 C2 C1 -38.01(15)
C3 Ru1 C2 C1 -118.4(2)
C4 Ru1 C2 C1 -80.08(16)
P1 Ru1 C2 C1 -114.95(17)
P2 Ru1 C2 C1 132.86(14)
Cl1 Ru1 C2 C1 36.91(16)
C5 Ru1 C2 C3 80.41(16)
C1 Ru1 C2 C3 118.4(2)
C4 Ru1 C2 C3 38.35(15)
P1 Ru1 C2 C3 3.5(3)
P2 Ru1 C2 C3 -108.72(14)
Cl1 Ru1 C2 C3 155.34(12)
C5 Ru1 C2 C7 -159.0(3)
C3 Ru1 C2 C7 120.6(3)
C1 Ru1 C2 C7 -121.0(3)
C4 Ru1 C2 C7 158.9(3)
P1 Ru1 C2 C7 124.1(2)
P2 Ru1 C2 C7 11.9(3)
Cl1 Ru1 C2 C7 -84.1(3)
C1 C2 C3 C4 -3.3(3)
C7 C2 C3 C4 168.9(2)
Ru1 C2 C3 C4 -63.93(17)
C1 C2 C3 C8 -167.9(2)
C7 C2 C3 C8 4.3(4)
Ru1 C2 C3 C8 131.5(2)
C1 C2 C3 Ru1 60.65(18)
C7 C2 C3 Ru1 -127.2(3)
C5 Ru1 C3 C4 36.41(15)
C1 Ru1 C3 C4 79.39(16)
C2 Ru1 C3 C4 115.8(2)
P1 Ru1 C3 C4 -62.42(15)
P2 Ru1 C3 C4 -166.73(13)
Cl1 Ru1 C3 C4 64.5(2)
C5 Ru1 C3 C2 -79.34(16)
C1 Ru1 C3 C2 -36.36(15)
C4 Ru1 C3 C2 -115.8(2)
P1 Ru1 C3 C2 -178.17(13)
P2 Ru1 C3 C2 77.51(15)
Cl1 Ru1 C3 C2 -51.2(2)
C5 Ru1 C3 C8 157.4(3)
C1 Ru1 C3 C8 -159.7(3)
C4 Ru1 C3 C8 121.0(3)
C2 Ru1 C3 C8 -123.3(3)
P1 Ru1 C3 C8 58.5(3)
P2 Ru1 C3 C8 -45.8(3)
Cl1 Ru1 C3 C8 -174.51(18)
C2 C3 C4 C5 4.0(3)
C8 C3 C4 C5 168.9(2)
Ru1 C3 C4 C5 -60.25(18)
C2 C3 C4 C9 -165.6(2)
C8 C3 C4 C9 -0.8(4)
Ru1 C3 C4 C9 130.1(3)
C2 C3 C4 Ru1 64.27(17)
C8 C3 C4 Ru1 -130.9(2)
C3 Ru1 C4 C5 118.8(2)
C1 Ru1 C4 C5 38.69(15)
C2 Ru1 C4 C5 80.41(16)
P1 Ru1 C4 C5 -115.69(14)
P2 Ru1 C4 C5 139.30(13)
Cl1 Ru1 C4 C5 -30.87(17)
C5 Ru1 C4 C3 -118.8(2)
C1 Ru1 C4 C3 -80.09(16)
C2 Ru1 C4 C3 -38.37(15)
P1 Ru1 C4 C3 125.53(14)
P2 Ru1 C4 C3 20.5(2)
Cl1 Ru1 C4 C3 -149.65(12)
C5 Ru1 C4 C9 122.2(3)
C3 Ru1 C4 C9 -119.1(3)
C1 Ru1 C4 C9 160.9(3)
C2 Ru1 C4 C9 -157.4(3)
P1 Ru1 C4 C9 6.5(3)
P2 Ru1 C4 C9 -98.5(3)
Cl1 Ru1 C4 C9 91.3(3)
C3 C4 C5 C1 -3.2(3)
C9 C4 C5 C1 166.1(3)
Ru1 C4 C5 C1 -63.69(18)
C3 C4 C5 C10 -176.3(3)
C9 C4 C5 C10 -7.0(4)
Ru1 C4 C5 C10 123.2(3)
C3 C4 C5 Ru1 60.48(17)
C9 C4 C5 Ru1 -130.2(3)
C2 C1 C5 C4 1.2(3)
C6 C1 C5 C4 -173.5(2)
Ru1 C1 C5 C4 64.38(18)
C2 C1 C5 C10 174.6(3)
C6 C1 C5 C10 -0.1(4)
Ru1 C1 C5 C10 -122.2(3)
C2 C1 C5 Ru1 -63.22(18)
C6 C1 C5 Ru1 122.1(3)
C3 Ru1 C5 C4 -36.85(14)
C1 Ru1 C5 C4 -116.0(2)
C2 Ru1 C5 C4 -79.29(15)
P1 Ru1 C5 C4 70.99(14)
P2 Ru1 C5 C4 -101.3(2)
Cl1 Ru1 C5 C4 155.48(14)
C3 Ru1 C5 C1 79.18(16)
C4 Ru1 C5 C1 116.0(2)
C2 Ru1 C5 C1 36.74(15)
P1 Ru1 C5 C1 -172.98(13)
P2 Ru1 C5 C1 14.7(3)
Cl1 Ru1 C5 C1 -88.50(14)
C3 Ru1 C5 C10 -161.8(3)
C1 Ru1 C5 C10 119.0(3)
C4 Ru1 C5 C10 -124.9(3)
C2 Ru1 C5 C10 155.8(3)
P1 Ru1 C5 C10 -53.9(2)
P2 Ru1 C5 C10 133.7(2)
Cl1 Ru1 C5 C10 30.5(2)
C20 P2 C14 C15 -133.5(2)
C26 P2 C14 C15 123.2(2)
Ru1 P2 C14 C15 -9.2(2)
C20 P2 C14 C19 53.4(2)
C26 P2 C14 C19 -49.9(2)
Ru1 P2 C14 C19 177.74(18)
C19 C14 C15 C16 -1.1(4)
P2 C14 C15 C16 -174.4(2)
C14 C15 C16 C17 0.2(4)
C15 C16 C17 C18 0.6(4)
C16 C17 C18 C19 -0.4(4)
C17 C18 C19 C14 -0.5(4)
C15 C14 C19 C18 1.3(4)
P2 C14 C19 C18 174.4(2)
C14 P2 C20 C21 12.9(3)
C26 P2 C20 C21 111.2(2)
Ru1 P2 C20 C21 -113.8(2)
C14 P2 C20 C25 -170.79(19)
C26 P2 C20 C25 -72.4(2)
Ru1 P2 C20 C25 62.5(2)
C25 C20 C21 C22 -1.6(4)
P2 C20 C21 C22 174.7(2)
C20 C21 C22 C23 1.9(4)
C21 C22 C23 C24 -0.4(4)
C22 C23 C24 C25 -1.5(4)
C23 C24 C25 C20 1.7(4)
C21 C20 C25 C24 -0.2(4)
P2 C20 C25 C24 -176.8(2)
C20 P2 C26 C31 8.8(2)
C14 P2 C26 C31 115.2(2)
Ru1 P2 C26 C31 -118.6(2)
C20 P2 C26 C27 -169.3(2)
C14 P2 C26 C27 -62.8(2)
Ru1 P2 C26 C27 63.4(2)
C31 C26 C27 C28 0.2(4)
P2 C26 C27 C28 178.3(2)
C26 C27 C28 C29 0.2(4)
C27 C28 C29 C30 0.1(4)
C28 C29 C30 C31 -0.7(4)
C29 C30 C31 C26 1.1(4)
C27 C26 C31 C30 -0.8(4)
P2 C26 C31 C30 -178.8(2)
